data_7114932
loop_
_publ_author_name
'Low, Paul J.'
'Carty, Arthur J.'
'Udachin, Konstantin A.'
'Enright, Gary D.'

_publ_section_title
;
 Poly-carbon chemistry: reactions of the multi-site coordinated diyndiyl
 ligand in
 {Fe2(CO)6(\m-PPh2)}2(\m-\h1,\h2&#x2236;\m-\h1,\h2-C&#xE007;C--C&#xE007;C)
 with the nucleophiles P(OMe)3 and NHEt2
;
_journal_issue 5
_journal_name_full 'Chemical Communications'
_journal_page_first 411
_journal_paper_doi 10.1039/b009797g
_journal_year 2001
_chemical_formula_sum 'C44 H31 Fe4 N O12 P2'
_chemical_formula_weight 1051.04
_chemical_name_systematic
; 
? 
;
_space_group_IT_number 14
_symmetry_cell_setting monoclinic
_symmetry_space_group_name_Hall '-P 2ybc'
_symmetry_space_group_name_H-M 'P 1 21/c 1'
_atom_sites_solution_hydrogens geom
_atom_sites_solution_primary direct
_atom_sites_solution_secondary difmap
_audit_creation_method SHELXL-97
_cell_angle_alpha 90.00
_cell_angle_beta 102.081(2)
_cell_angle_gamma 90.00
_cell_formula_units_Z 8
_cell_length_a 39.793(4)
_cell_length_b 11.6394(12)
_cell_length_c 19.5520(19)
_cell_measurement_temperature 173(2)
_cell_volume 8855.3(15)
_computing_structure_refinement 'SHELXL-97 (Sheldrick, 1997)'
_computing_structure_solution 'SHELXS-97 (Sheldrick, 1990)'
_diffrn_ambient_temperature 173(2)
_diffrn_measured_fraction_theta_full 0.931
_diffrn_measured_fraction_theta_max 0.931
_diffrn_radiation_monochromator graphite
_diffrn_radiation_source 'fine-focus sealed tube'
_diffrn_radiation_type MoK\a
_diffrn_radiation_wavelength 0.71070
_diffrn_reflns_av_R_equivalents 0.1178
_diffrn_reflns_av_sigmaI/netI 0.1130
_diffrn_reflns_limit_h_max 36
_diffrn_reflns_limit_h_min -41
_diffrn_reflns_limit_k_max 12
_diffrn_reflns_limit_k_min -12
_diffrn_reflns_limit_l_max 20
_diffrn_reflns_limit_l_min -20
_diffrn_reflns_number 33404
_diffrn_reflns_theta_full 21.50
_diffrn_reflns_theta_max 21.50
_diffrn_reflns_theta_min 1.83
_exptl_absorpt_coefficient_mu 1.420
_exptl_crystal_density_diffrn 1.577
_exptl_crystal_density_method 'not measured'
_exptl_crystal_F_000 4256
_exptl_crystal_size_max 0.2
_exptl_crystal_size_mid 0.1
_exptl_crystal_size_min 0.05
_refine_diff_density_max 0.775
_refine_diff_density_min -0.563
_refine_diff_density_rms 0.098
_refine_ls_extinction_method none
_refine_ls_goodness_of_fit_ref 1.070
_refine_ls_hydrogen_treatment mixed
_refine_ls_matrix_type full
_refine_ls_number_parameters 1122
_refine_ls_number_reflns 10058
_refine_ls_number_restraints 0
_refine_ls_restrained_S_all 1.070
_refine_ls_R_factor_all 0.1264
_refine_ls_R_factor_gt 0.0768
_refine_ls_shift/su_max 0.424
_refine_ls_shift/su_mean 0.045
_refine_ls_structure_factor_coef Fsqd
_refine_ls_weighting_details 'w=1/[\s^2^(Fo^2^)+(0.0569P)^2^+24.9712P] where P=(Fo^2^+2Fc^2^)/3'
_refine_ls_weighting_scheme calc
_refine_ls_wR_factor_gt 0.1403
_refine_ls_wR_factor_ref 0.1549
_reflns_number_gt 6687
_reflns_number_total 10058
_reflns_threshold_expression >2sigma(I)
_cod_data_source_file b009797g.txt
_cod_data_source_block p47
_cod_depositor_comments
;
The following automatic conversions were performed:

'_refine_ls_weighting_scheme' value '
calc w=1/[\s^2^(Fo^2^)+(0.0569P)^2^+24.9712P] where
P=(Fo^2^+2Fc^2^)/3' was changed to 'calc'. New tag
'_refine_ls_weighting_details' was created. The value of the new tag
was set to 'w=1/[\s^2^(Fo^2^)+(0.0569P)^2^+24.9712P] where
P=(Fo^2^+2Fc^2^)/3'.

Automatic conversion script
Id: cif_fix_values 3143 2015-03-26 13:38:13Z robertas 
;
_cod_original_cell_volume 8855.2(16)
_cod_original_sg_symbol_H-M P2(1)/c
_cod_database_code 7114932

loop_
_symmetry_equiv_pos_as_xyz
'x, y, z'
'-x, y+1/2, -z+1/2'
'-x, -y, -z'
'x, -y-1/2, z-1/2'

loop_
_atom_site_label
_atom_site_type_symbol
_atom_site_fract_x
_atom_site_fract_y
_atom_site_fract_z
_atom_site_U_iso_or_equiv
_atom_site_adp_type
_atom_site_occupancy
_atom_site_calc_flag
_atom_site_refinement_flags
Fe1 Fe 0.33840(3) -0.20971(11) 0.23512(7) 0.0232(4) Uani 1 d .
Fe2 Fe 0.39571(3) -0.09056(11) 0.23651(7) 0.0208(4) Uani 1 d .
Fe3 Fe 0.36860(3) 0.08051(11) 0.00161(7) 0.0191(3) Uani 1 d .
Fe4 Fe 0.42357(3) -0.03686(11) 0.03005(7) 0.0202(4) Uani 1 d .
P1 P 0.32879(6) -0.1177(2) 0.13265(12) 0.0185(6) Uani 1 d .
P2 P 0.42034(6) 0.1512(2) 0.04484(13) 0.0207(6) Uani 1 d .
O11 O 0.2945(2) -0.0536(6) 0.2966(4) 0.047(2) Uani 1 d .
O12 O 0.3671(2) -0.2925(7) 0.3766(4) 0.049(2) Uani 1 d .
O13 O 0.2861(2) -0.3923(7) 0.2060(4) 0.053(2) Uani 1 d .
O21 O 0.46184(19) 0.0206(6) 0.2430(4) 0.0347(18) Uani 1 d .
O22 O 0.43813(19) -0.2182(6) 0.3518(4) 0.040(2) Uani 1 d .
O23 O 0.36954(18) 0.0734(6) 0.3276(4) 0.042(2) Uani 1 d .
O31 O 0.33081(18) 0.2757(6) 0.0416(4) 0.0383(19) Uani 1 d .
O32 O 0.31171(19) -0.0619(6) -0.0752(4) 0.041(2) Uani 1 d .
O33 O 0.3703(2) 0.1686(7) -0.1394(4) 0.0601(18) Uani 1 d .
O41 O 0.41380(19) -0.2853(6) 0.0048(3) 0.038(2) Uani 1 d .
O42 O 0.4391(2) -0.0148(6) -0.1112(4) 0.043(2) Uani 1 d .
O43 O 0.48996(19) -0.0567(7) 0.1258(4) 0.049(2) Uani 1 d .
N1 N 0.3869(2) -0.3886(6) 0.1990(4) 0.025(2) Uani 1 d .
C1 C 0.3753(2) -0.2810(7) 0.1917(5) 0.022(2) Uani 1 d .
C01 C 0.4160(2) -0.4295(8) 0.1676(5) 0.028(3) Uani 1 d .
H01A H 0.4146 -0.5141 0.1628 0.034 Uiso 1 calc R
H01B H 0.4134 -0.3964 0.1202 0.034 Uiso 1 calc R
C2 C 0.3924(2) -0.2009(7) 0.1548(4) 0.017(2) Uani 1 d .
H2 H 0.4136 -0.2247 0.1389 0.021 Uiso 1 calc R
C02 C 0.4505(3) -0.3985(8) 0.2092(5) 0.038(3) Uani 1 d .
H02A H 0.4520 -0.3150 0.2153 0.057 Uiso 1 calc R
H02B H 0.4682 -0.4244 0.1846 0.057 Uiso 1 calc R
H02C H 0.4541 -0.4357 0.2551 0.057 Uiso 1 calc R
C3 C 0.3729(2) -0.1009(8) 0.1234(4) 0.018(2) Uani 1 d .
C4 C 0.3847(2) -0.0316(8) 0.0751(5) 0.0255(18) Uani 1 d .
C11 C 0.3116(3) -0.1141(9) 0.2717(5) 0.029(3) Uani 1 d .
C12 C 0.3569(2) -0.2623(9) 0.3205(7) 0.034(3) Uani 1 d .
C13 C 0.3060(3) -0.3208(10) 0.2145(5) 0.030(3) Uani 1 d .
C21 C 0.4353(3) -0.0188(8) 0.2336(5) 0.026(3) Uani 1 d .
C22 C 0.4203(3) -0.1722(9) 0.3073(6) 0.027(3) Uani 1 d .
C23 C 0.3793(3) 0.0119(10) 0.2899(6) 0.036(3) Uani 1 d .
C31 C 0.3447(3) 0.1953(9) 0.0284(5) 0.026(3) Uani 1 d .
C32 C 0.3347(3) -0.0107(9) -0.0405(6) 0.031(3) Uani 1 d .
C33 C 0.3704(2) 0.1372(8) -0.0845(6) 0.025(2) Uani 1 d .
C41 C 0.4166(2) -0.1875(10) 0.0146(5) 0.027(3) Uani 1 d .
C42 C 0.4348(3) -0.0223(8) -0.0556(6) 0.029(3) Uani 1 d .
C43 C 0.4633(3) -0.0504(9) 0.0906(5) 0.030(3) Uani 1 d .
C51 C 0.3044(2) 0.0162(8) 0.1173(5) 0.023(2) Uani 1 d .
C52 C 0.3086(2) 0.1017(8) 0.1688(5) 0.027(3) Uani 1 d .
H52 H 0.3253 0.0926 0.2110 0.033 Uiso 1 calc R
C53 C 0.2885(3) 0.1990(8) 0.1581(6) 0.029(3) Uani 1 d .
H53 H 0.2916 0.2568 0.1932 0.035 Uiso 1 calc R
C54 C 0.2643(3) 0.2139(9) 0.0984(6) 0.037(3) Uani 1 d .
H54 H 0.2509 0.2822 0.0923 0.044 Uiso 1 calc R
C55 C 0.2589(2) 0.1326(9) 0.0472(5) 0.032(3) Uani 1 d .
H55 H 0.2417 0.1429 0.0060 0.038 Uiso 1 calc R
C56 C 0.2793(3) 0.0337(9) 0.0567(5) 0.033(3) Uani 1 d .
H56 H 0.2759 -0.0230 0.0209 0.040 Uiso 1 calc R
C61 C 0.3074(3) -0.2154(8) 0.0637(5) 0.0294(18) Uani 1 d .
C62 C 0.2731(3) -0.2434(9) 0.0610(6) 0.044(3) Uani 1 d .
H62 H 0.2607 -0.2062 0.0912 0.053 Uiso 1 calc R
C63 C 0.2572(3) -0.3258(10) 0.0139(7) 0.059(4) Uani 1 d .
H63 H 0.2335 -0.3427 0.0108 0.071 Uiso 1 calc R
C64 C 0.2751(4) -0.3832(11) -0.0283(7) 0.065(4) Uani 1 d .
H64 H 0.2642 -0.4409 -0.0596 0.078 Uiso 1 calc R
C65 C 0.3098(4) -0.3554(10) -0.0244(6) 0.058(4) Uani 1 d .
H65 H 0.3223 -0.3942 -0.0539 0.069 Uiso 1 calc R
C66 C 0.3260(3) -0.2741(9) 0.0209(5) 0.033(3) Uani 1 d .
H66 H 0.3496 -0.2573 0.0234 0.040 Uiso 1 calc R
C71 C 0.4408(3) 0.2526(8) -0.0036(5) 0.023(2) Uani 1 d .
C72 C 0.4710(3) 0.2315(9) -0.0237(5) 0.035(3) Uani 1 d .
H72 H 0.4812 0.1576 -0.0160 0.042 Uiso 1 calc R
C73 C 0.4871(3) 0.3166(10) -0.0555(5) 0.037(3) Uani 1 d .
H73 H 0.5087 0.3010 -0.0672 0.044 Uiso 1 calc R
C74 C 0.4722(3) 0.4224(10) -0.0699(5) 0.044(3) Uani 1 d .
H74 H 0.4825 0.4788 -0.0941 0.053 Uiso 1 calc R
C75 C 0.4423(3) 0.4453(10) -0.0490(6) 0.041(3) Uani 1 d .
H75 H 0.4321 0.5193 -0.0570 0.049 Uiso 1 calc R
C76 C 0.4265(3) 0.3613(8) -0.0162(5) 0.033(3) Uani 1 d .
H76 H 0.4057 0.3785 -0.0021 0.040 Uiso 1 calc R
C81 C 0.4308(2) 0.2139(7) 0.1307(5) 0.019(2) Uani 1 d .
C82 C 0.4628(2) 0.2592(8) 0.1583(5) 0.028(3) Uani 1 d .
H82 H 0.4792 0.2609 0.1294 0.033 Uiso 1 calc R
C83 C 0.4724(3) 0.3024(8) 0.2258(5) 0.031(3) Uani 1 d .
H83 H 0.4947 0.3326 0.2427 0.037 Uiso 1 calc R
C84 C 0.4488(3) 0.3001(8) 0.2668(6) 0.035(3) Uani 1 d .
H84 H 0.4549 0.3292 0.3131 0.042 Uiso 1 calc R
C85 C 0.4165(3) 0.2568(8) 0.2432(5) 0.030(3) Uani 1 d .
H85 H 0.4004 0.2564 0.2729 0.035 Uiso 1 calc R
C86 C 0.4073(3) 0.2135(8) 0.1755(5) 0.023(2) Uani 1 d .
H86 H 0.3849 0.1832 0.1593 0.027 Uiso 1 calc R
C91 C 0.3726(3) -0.4792(8) 0.2351(5) 0.031(3) Uani 1 d .
H91A H 0.3594 -0.4447 0.2675 0.037 Uiso 1 calc R
H91B H 0.3915 -0.5251 0.2631 0.037 Uiso 1 calc R
C92 C 0.3492(3) -0.5575(9) 0.1839(6) 0.052(3) Uani 1 d .
H92A H 0.3302 -0.5125 0.1568 0.078 Uiso 1 calc R
H92B H 0.3400 -0.6179 0.2098 0.078 Uiso 1 calc R
H92C H 0.3623 -0.5926 0.1521 0.078 Uiso 1 calc R
Fe1A Fe 0.06744(4) 0.90588(14) 0.10945(8) 0.0433(5) Uani 1 d .
Fe2A Fe 0.08594(4) 0.68455(15) 0.10463(9) 0.0521(5) Uani 1 d .
Fe3A Fe 0.12980(4) 0.51719(13) 0.30648(8) 0.0363(4) Uani 1 d .
Fe4A Fe 0.17894(4) 0.65423(13) 0.30408(8) 0.0361(4) Uani 1 d .
P1A P 0.11252(7) 0.8821(3) 0.19741(15) 0.0355(8) Uani 1 d .
P2A P 0.17622(7) 0.4756(3) 0.26444(15) 0.0358(8) Uani 1 d .
O11A O 0.1063(2) 1.0375(9) 0.0254(5) 0.086(3) Uani 1 d .
O12A O 0.0152(3) 0.8855(8) -0.0198(5) 0.082(3) Uani 1 d .
O13A O 0.0411(3) 1.1128(9) 0.1651(5) 0.086(3) Uani 1 d .
O21A O 0.0959(2) 0.4364(8) 0.0960(4) 0.061(2) Uani 1 d .
O22A O 0.0220(3) 0.6277(9) 0.0071(6) 0.123(5) Uani 1 d .
O23A O 0.1257(3) 0.7382(9) -0.0012(6) 0.105(4) Uani 1 d .
O31A O 0.0772(2) 0.6225(7) 0.3717(5) 0.071(3) Uani 1 d .
O32A O 0.0817(3) 0.3495(9) 0.2285(5) 0.097(4) Uani 1 d .
O33A O 0.1590(2) 0.4085(7) 0.4425(4) 0.0601(18) Uani 1 d .
O41A O 0.2265(3) 0.5738(8) 0.4286(6) 0.105(4) Uani 1 d .
O42A O 0.1726(2) 0.8558(8) 0.3893(4) 0.062(3) Uani 1 d .
O43A O 0.2270(2) 0.7412(7) 0.2231(5) 0.078(3) Uani 1 d .
N1A N 0.0147(2) 0.7806(11) 0.1719(6) 0.075(4) Uani 1 d .
C1A C 0.0475(3) 0.7897(11) 0.1638(7) 0.061(4) Uani 1 d .
C2A C 0.0708(3) 0.7063(10) 0.1972(6) 0.048(3) Uani 1 d .
H2A H 0.0621 0.6389 0.2201 0.058 Uiso 1 calc R
C3A C 0.1083(2) 0.7307(9) 0.2114(5) 0.032(3) Uani 1 d .
C4A C 0.1324(2) 0.6561(8) 0.2521(5) 0.0255(18) Uani 1 d .
C11A C 0.0919(3) 0.9831(11) 0.0592(6) 0.049(3) Uani 1 d .
C12A C 0.0348(3) 0.8914(11) 0.0320(7) 0.057(4) Uani 1 d .
C13A C 0.0504(3) 1.0324(14) 0.1421(7) 0.060(4) Uani 1 d .
C21A C 0.0932(3) 0.5345(12) 0.1059(7) 0.056(4) Uani 1 d .
C22A C 0.0471(4) 0.6548(11) 0.0454(8) 0.075(4) Uani 1 d .
C23A C 0.1110(4) 0.7209(11) 0.0417(8) 0.071(4) Uani 1 d .
C31A C 0.0988(3) 0.5832(10) 0.3465(7) 0.054(4) Uani 1 d .
C32A C 0.1014(3) 0.4169(11) 0.2574(7) 0.050(3) Uani 1 d .
C33A C 0.1478(3) 0.4468(10) 0.3880(7) 0.053(4) Uani 1 d .
C41A C 0.2089(3) 0.6057(11) 0.3797(7) 0.057(4) Uani 1 d .
C42A C 0.1735(3) 0.7796(11) 0.3530(6) 0.043(3) Uani 1 d .
C43A C 0.2075(3) 0.7095(10) 0.2547(7) 0.054(4) Uani 1 d .
C51A C 0.1069(2) 0.9580(10) 0.2758(6) 0.035(3) Uani 1 d .
C52A C 0.0944(3) 0.8985(11) 0.3275(6) 0.050(3) Uani 1 d .
H52A H 0.0898 0.8185 0.3227 0.060 Uiso 1 calc R
C53A C 0.0889(4) 0.9578(13) 0.3863(7) 0.073(5) Uani 1 d .
H53A H 0.0801 0.9170 0.4209 0.087 Uiso 1 calc R
C54A C 0.0955(3) 1.0703(12) 0.3955(7) 0.057(4) Uani 1 d .
H54A H 0.0922 1.1075 0.4369 0.069 Uiso 1 calc R
C55A C 0.1072(3) 1.1328(12) 0.3442(7) 0.056(4) Uani 1 d .
H55A H 0.1121 1.2126 0.3500 0.067 Uiso 1 calc R
C56A C 0.1117(3) 1.0743(10) 0.2833(6) 0.043(3) Uani 1 d .
H56A H 0.1181 1.1167 0.2466 0.052 Uiso 1 calc R
C61A C 0.1547(3) 0.9259(8) 0.1873(5) 0.0294(18) Uani 1 d .
C62A C 0.1784(3) 0.9785(10) 0.2419(6) 0.042(3) Uani 1 d .
H62A H 0.1728 0.9876 0.2865 0.051 Uiso 1 calc R
C63A C 0.2098(3) 1.0172(9) 0.2311(6) 0.045(3) Uani 1 d .
H63A H 0.2248 1.0571 0.2675 0.054 Uiso 1 calc R
C64A C 0.2195(3) 0.9991(10) 0.1694(7) 0.053(3) Uani 1 d .
H64A H 0.2413 1.0246 0.1630 0.063 Uiso 1 calc R
C65A C 0.1975(3) 0.9437(11) 0.1169(7) 0.053(3) Uani 1 d .
H65A H 0.2044 0.9291 0.0740 0.064 Uiso 1 calc R
C66A C 0.1656(3) 0.9086(10) 0.1254(6) 0.050(3) Uani 1 d .
H66A H 0.1506 0.8716 0.0876 0.060 Uiso 1 calc R
C71A C 0.1744(3) 0.4409(12) 0.1738(6) 0.050(3) Uani 1 d .
C72A C 0.1736(3) 0.3239(12) 0.1538(6) 0.058(4) Uani 1 d .
H72A H 0.1742 0.2661 0.1883 0.069 Uiso 1 calc R
C73A C 0.1721(3) 0.2923(15) 0.0852(8) 0.078(5) Uani 1 d .
H73A H 0.1713 0.2134 0.0727 0.093 Uiso 1 calc R
C74A C 0.1717(3) 0.3734(19) 0.0365(9) 0.084(5) Uani 1 d .
H74A H 0.1697 0.3505 -0.0109 0.100 Uiso 1 calc R
C75A C 0.1742(3) 0.4893(17) 0.0524(7) 0.077(5) Uani 1 d .
H75A H 0.1752 0.5449 0.0173 0.092 Uiso 1 calc R
C76A C 0.1754(3) 0.5230(14) 0.1230(7) 0.072(5) Uani 1 d .
H76A H 0.1769 0.6022 0.1353 0.087 Uiso 1 calc R
C81A C 0.2085(3) 0.3710(9) 0.3074(5) 0.034(3) Uani 1 d .
C82A C 0.2428(3) 0.3916(10) 0.3070(6) 0.045(3) Uani 1 d .
H82A H 0.2491 0.4574 0.2839 0.054 Uiso 1 calc R
C83A C 0.2677(3) 0.3158(12) 0.3404(7) 0.062(4) Uani 1 d .
H83A H 0.2911 0.3279 0.3382 0.075 Uiso 1 calc R
C84A C 0.2590(3) 0.2233(11) 0.3767(7) 0.053(3) Uani 1 d .
H84A H 0.2765 0.1742 0.4014 0.064 Uiso 1 calc R
C85A C 0.2251(4) 0.2011(10) 0.3778(6) 0.051(3) Uani 1 d .
H85A H 0.2187 0.1359 0.4014 0.061 Uiso 1 calc R
C86A C 0.2006(3) 0.2772(10) 0.3431(6) 0.043(3) Uani 1 d .
H86A H 0.1771 0.2637 0.3442 0.051 Uiso 1 calc R
C91A C 0.0043(4) 0.6895(18) 0.2145(11) 0.135(9) Uani 1 d .
H91C H -0.0175 0.7119 0.2274 0.162 Uiso 1 calc R
H91D H 0.0219 0.6819 0.2583 0.162 Uiso 1 calc R
C92A C -0.0005(4) 0.5726(17) 0.1778(11) 0.148(10) Uani 1 d .
H92D H -0.0178 0.5793 0.1342 0.222 Uiso 1 calc R
H92E H -0.0083 0.5162 0.2084 0.222 Uiso 1 calc R
H92F H 0.0214 0.5474 0.1674 0.222 Uiso 1 calc R
C01A C -0.0137(4) 0.8653(15) 0.1402(9) 0.114(7) Uani 1 d .
H01C H -0.0237 0.8977 0.1783 0.137 Uiso 1 calc R
H01D H -0.0032 0.9296 0.1187 0.137 Uiso 1 calc R
C02A C -0.0403(4) 0.8178(14) 0.0894(12) 0.157(10) Uani 1 d .
H02D H -0.0305 0.7688 0.0579 0.236 Uiso 1 calc R
H02E H -0.0536 0.8797 0.0625 0.236 Uiso 1 calc R
H02F H -0.0553 0.7718 0.1124 0.236 Uiso 1 calc R

loop_
_atom_site_aniso_label
_atom_site_aniso_U_11
_atom_site_aniso_U_22
_atom_site_aniso_U_33
_atom_site_aniso_U_23
_atom_site_aniso_U_13
_atom_site_aniso_U_12
Fe1 0.0258(9) 0.0245(8) 0.0197(8) 0.0023(7) 0.0059(7) -0.0015(7)
Fe2 0.0230(8) 0.0201(8) 0.0177(8) 0.0010(7) 0.0011(6) 0.0003(7)
Fe3 0.0229(8) 0.0194(8) 0.0144(8) 0.0020(6) 0.0024(6) 0.0019(7)
Fe4 0.0253(8) 0.0197(8) 0.0166(8) -0.0008(7) 0.0067(6) 0.0012(7)
P1 0.0211(15) 0.0179(14) 0.0149(14) 0.0030(12) 0.0000(11) -0.0008(12)
P2 0.0236(15) 0.0200(15) 0.0186(15) -0.0005(12) 0.0045(12) 0.0011(12)
O11 0.053(5) 0.048(5) 0.045(5) 0.009(4) 0.024(4) 0.017(4)
O12 0.055(6) 0.055(6) 0.037(5) 0.018(5) 0.005(4) 0.004(4)
O13 0.036(5) 0.039(5) 0.083(7) 0.008(5) 0.010(5) -0.011(4)
O21 0.030(5) 0.036(5) 0.034(5) -0.001(4) -0.002(4) -0.002(4)
O22 0.044(5) 0.040(5) 0.028(5) 0.006(4) -0.012(4) 0.008(4)
O23 0.035(5) 0.045(5) 0.043(5) -0.017(4) 0.005(4) 0.005(4)
O31 0.040(5) 0.036(5) 0.040(5) -0.005(4) 0.011(4) 0.009(4)
O32 0.032(5) 0.050(5) 0.040(5) -0.002(4) 0.006(4) -0.009(4)
O33 0.084(5) 0.077(5) 0.025(3) 0.020(3) 0.024(3) 0.017(4)
O41 0.064(6) 0.024(5) 0.027(5) -0.005(4) 0.010(4) 0.001(4)
O42 0.069(6) 0.051(5) 0.016(4) 0.003(4) 0.025(4) 0.005(4)
O43 0.027(5) 0.071(6) 0.045(5) -0.008(4) -0.004(4) 0.016(4)
N1 0.029(5) 0.017(5) 0.029(5) 0.006(4) 0.005(4) 0.003(4)
C1 0.027(6) 0.004(6) 0.025(6) -0.001(5) -0.016(5) 0.001(5)
C01 0.036(7) 0.017(6) 0.031(6) 0.013(5) 0.004(5) 0.003(5)
C2 0.027(6) 0.012(5) 0.013(5) -0.002(5) 0.005(5) -0.002(5)
C02 0.044(7) 0.026(6) 0.041(7) 0.006(6) 0.002(6) 0.006(6)
C3 0.027(6) 0.018(5) 0.009(5) 0.004(5) 0.006(4) 0.007(5)
C4 0.030(4) 0.026(4) 0.020(4) -0.013(4) 0.005(3) 0.003(4)
C11 0.036(7) 0.035(7) 0.017(6) 0.009(5) 0.009(5) 0.000(6)
C12 0.012(6) 0.039(7) 0.051(8) 0.003(7) 0.009(6) -0.002(5)
C13 0.029(7) 0.040(7) 0.020(6) 0.004(6) 0.007(5) 0.008(6)
C21 0.044(8) 0.007(6) 0.023(6) 0.004(5) -0.003(6) 0.010(5)
C22 0.027(6) 0.030(7) 0.024(7) -0.004(6) 0.007(5) -0.005(5)
C23 0.033(7) 0.049(8) 0.023(7) 0.012(6) 0.003(6) 0.005(6)
C31 0.030(7) 0.033(7) 0.016(6) 0.005(5) 0.007(5) -0.006(6)
C32 0.027(7) 0.039(7) 0.032(7) 0.018(6) 0.015(6) 0.017(6)
C33 0.024(6) 0.013(5) 0.037(7) -0.009(5) 0.006(5) -0.005(5)
C41 0.020(6) 0.047(8) 0.013(6) 0.001(6) 0.006(5) 0.005(6)
C42 0.031(7) 0.016(6) 0.036(7) -0.008(6) -0.003(6) -0.004(5)
C43 0.035(7) 0.031(7) 0.026(7) 0.003(5) 0.014(6) 0.008(6)
C51 0.020(6) 0.022(6) 0.028(7) 0.005(5) 0.006(5) -0.004(5)
C52 0.015(6) 0.030(7) 0.032(7) -0.005(6) -0.006(5) -0.009(5)
C53 0.030(6) 0.017(6) 0.039(7) 0.003(5) 0.004(6) 0.008(5)
C54 0.043(8) 0.024(7) 0.048(8) 0.015(7) 0.022(7) 0.016(6)
C55 0.019(6) 0.042(7) 0.030(7) 0.009(6) -0.004(5) 0.015(6)
C56 0.035(7) 0.038(7) 0.026(7) 0.004(5) 0.004(6) 0.003(6)
C61 0.028(5) 0.030(4) 0.029(5) 0.011(4) 0.002(4) 0.003(4)
C62 0.047(8) 0.041(7) 0.041(8) 0.002(6) -0.002(6) -0.023(6)
C63 0.052(8) 0.047(9) 0.069(10) -0.007(8) -0.009(8) -0.019(7)
C64 0.085(12) 0.054(9) 0.051(9) -0.024(8) 0.001(8) -0.029(9)
C65 0.074(10) 0.050(8) 0.055(9) -0.025(7) 0.027(8) -0.020(8)
C66 0.046(7) 0.032(7) 0.024(6) -0.002(6) 0.012(6) -0.004(6)
C71 0.026(6) 0.012(6) 0.030(6) -0.002(5) 0.007(5) -0.012(5)
C72 0.045(8) 0.020(6) 0.040(7) -0.004(5) 0.007(6) -0.003(6)
C73 0.028(7) 0.043(8) 0.047(8) -0.014(6) 0.027(6) -0.017(6)
C74 0.070(9) 0.037(8) 0.027(7) 0.017(6) 0.012(6) -0.024(7)
C75 0.044(8) 0.039(7) 0.039(7) 0.000(6) 0.008(6) -0.009(6)
C76 0.046(7) 0.019(6) 0.037(7) 0.001(5) 0.016(6) 0.006(6)
C81 0.026(6) 0.011(5) 0.021(6) 0.006(5) 0.002(5) 0.008(5)
C82 0.018(6) 0.027(6) 0.036(7) 0.012(5) 0.001(5) 0.000(5)
C83 0.043(7) 0.029(6) 0.016(6) -0.013(5) -0.003(6) -0.006(5)
C84 0.047(8) 0.027(6) 0.027(7) -0.013(5) -0.004(6) -0.007(6)
C85 0.057(8) 0.014(6) 0.022(7) -0.005(5) 0.018(6) -0.003(6)
C86 0.033(6) 0.020(6) 0.011(6) 0.001(5) -0.005(5) 0.008(5)
C91 0.033(7) 0.022(6) 0.041(7) 0.010(6) 0.013(6) -0.004(5)
C92 0.041(7) 0.034(7) 0.077(10) 0.002(7) 0.002(7) 0.005(6)
Fe1A 0.0326(10) 0.0554(11) 0.0393(10) 0.0113(9) 0.0017(8) 0.0059(9)
Fe2A 0.0508(12) 0.0532(12) 0.0428(11) 0.0012(9) -0.0120(9) -0.0038(9)
Fe3A 0.0318(10) 0.0383(10) 0.0365(10) 0.0063(8) 0.0024(8) 0.0011(8)
Fe4A 0.0303(9) 0.0367(10) 0.0364(10) 0.0024(8) -0.0043(7) 0.0018(8)
P1A 0.0279(17) 0.0454(19) 0.0321(18) 0.0071(15) 0.0042(14) 0.0016(15)
P2A 0.0368(18) 0.0388(18) 0.0292(18) 0.0003(15) 0.0007(14) -0.0029(15)
O11A 0.065(7) 0.125(9) 0.069(7) 0.046(7) 0.015(6) -0.001(6)
O12A 0.081(7) 0.090(8) 0.061(7) -0.006(6) -0.018(6) 0.003(6)
O13A 0.073(7) 0.107(9) 0.072(7) -0.007(6) 0.005(6) 0.041(7)
O21A 0.054(6) 0.057(6) 0.065(6) 0.000(5) -0.005(5) -0.001(5)
O22A 0.112(9) 0.084(8) 0.125(10) -0.013(7) -0.083(8) -0.004(7)
O23A 0.183(12) 0.080(8) 0.064(8) -0.017(6) 0.055(8) -0.046(8)
O31A 0.070(7) 0.062(6) 0.089(7) 0.014(5) 0.039(6) 0.022(5)
O32A 0.103(8) 0.081(8) 0.086(8) 0.019(6) -0.025(6) -0.041(7)
O33A 0.084(5) 0.077(5) 0.025(3) 0.020(3) 0.024(3) 0.017(4)
O41A 0.114(9) 0.064(7) 0.105(9) -0.012(7) -0.049(7) 0.023(6)
O42A 0.068(6) 0.067(7) 0.040(6) -0.008(5) -0.014(5) 0.019(5)
O43A 0.071(7) 0.053(6) 0.128(9) 0.013(6) 0.061(7) 0.013(5)
N1A 0.019(6) 0.126(10) 0.075(8) 0.056(8) -0.002(5) 0.000(6)
C1A 0.015(7) 0.081(10) 0.082(10) 0.017(8) -0.002(6) -0.008(7)
C2A 0.047(8) 0.041(7) 0.052(8) 0.007(7) -0.002(6) -0.010(7)
C3A 0.017(6) 0.054(8) 0.023(6) 0.000(6) -0.001(5) -0.001(5)
C4A 0.030(4) 0.026(4) 0.020(4) -0.013(4) 0.005(3) 0.003(4)
C11A 0.041(8) 0.064(9) 0.040(8) 0.006(7) 0.002(6) 0.008(7)
C12A 0.065(9) 0.055(9) 0.044(9) 0.014(7) -0.008(8) -0.002(7)
C13A 0.046(9) 0.097(12) 0.037(8) 0.019(8) 0.007(7) 0.034(8)
C21A 0.045(8) 0.051(9) 0.063(10) 0.004(8) -0.010(7) -0.008(7)
C22A 0.088(11) 0.051(9) 0.066(10) 0.001(8) -0.027(9) 0.017(8)
C23A 0.110(13) 0.048(9) 0.045(10) 0.000(8) -0.005(9) -0.033(9)
C31A 0.053(9) 0.047(8) 0.055(9) 0.032(7) -0.004(7) 0.009(7)
C32A 0.043(8) 0.046(8) 0.060(9) 0.015(7) 0.012(7) -0.007(7)
C33A 0.055(8) 0.059(9) 0.053(9) 0.011(7) 0.031(7) 0.023(7)
C41A 0.050(8) 0.042(8) 0.063(10) -0.003(7) -0.024(7) 0.018(7)
C42A 0.022(7) 0.054(9) 0.044(9) 0.007(7) -0.011(6) 0.010(6)
C43A 0.032(8) 0.044(8) 0.084(11) 0.007(7) 0.009(7) 0.011(6)
C51A 0.010(6) 0.057(9) 0.039(7) 0.008(7) 0.003(5) -0.001(6)
C52A 0.048(8) 0.057(8) 0.050(8) 0.013(7) 0.021(7) 0.031(7)
C53A 0.106(12) 0.063(10) 0.066(11) 0.039(9) 0.057(9) 0.039(9)
C54A 0.066(9) 0.066(10) 0.043(8) 0.014(8) 0.021(7) 0.029(8)
C55A 0.040(8) 0.067(9) 0.059(9) -0.022(8) 0.005(7) -0.003(7)
C56A 0.048(8) 0.041(8) 0.046(8) 0.005(7) 0.018(6) 0.000(6)
C61A 0.028(5) 0.030(4) 0.029(5) 0.011(4) 0.002(4) 0.003(4)
C62A 0.025(7) 0.060(8) 0.035(7) 0.006(6) -0.010(6) -0.003(6)
C63A 0.033(8) 0.040(7) 0.056(9) -0.014(6) -0.004(6) -0.005(6)
C64A 0.045(8) 0.059(9) 0.060(9) -0.005(7) 0.024(8) -0.012(7)
C65A 0.043(8) 0.071(9) 0.053(9) -0.008(8) 0.027(7) -0.010(7)
C66A 0.050(8) 0.058(8) 0.037(8) -0.007(7) 0.001(6) -0.018(7)
C71A 0.047(8) 0.082(11) 0.019(7) 0.006(7) 0.001(6) 0.004(7)
C72A 0.058(9) 0.078(11) 0.037(9) 0.003(8) 0.009(7) 0.023(8)
C73A 0.066(10) 0.112(14) 0.045(10) -0.030(10) -0.012(8) 0.027(10)
C74A 0.021(8) 0.162(19) 0.064(12) -0.028(13) 0.001(8) 0.004(10)
C75A 0.055(10) 0.138(16) 0.037(10) 0.019(10) 0.006(7) -0.026(10)
C76A 0.033(8) 0.141(14) 0.037(9) -0.006(10) -0.004(6) -0.028(8)
C81A 0.026(7) 0.038(7) 0.037(7) -0.022(6) 0.004(5) -0.002(6)
C82A 0.058(9) 0.044(8) 0.033(7) 0.004(6) 0.009(6) 0.003(7)
C83A 0.040(8) 0.064(10) 0.076(10) -0.014(9) -0.006(8) 0.018(8)
C84A 0.051(10) 0.048(9) 0.056(9) -0.003(7) 0.001(7) 0.020(7)
C85A 0.072(10) 0.034(8) 0.048(8) -0.002(6) 0.012(7) 0.006(7)
C86A 0.033(7) 0.044(8) 0.049(8) 0.001(7) 0.005(6) 0.003(7)
C91A 0.037(10) 0.20(2) 0.17(2) 0.13(2) 0.026(11) -0.001(13)
C92A 0.066(12) 0.143(18) 0.20(2) 0.112(18) -0.038(13) -0.050(13)
C01A 0.055(11) 0.150(17) 0.126(15) 0.087(14) -0.007(10) -0.005(11)
C02A 0.054(11) 0.110(15) 0.27(3) 0.100(16) -0.051(14) -0.051(10)

loop_
_atom_type_symbol
_atom_type_description
_atom_type_scat_dispersion_real
_atom_type_scat_dispersion_imag
_atom_type_scat_source
C C 0.0033 0.0016 'International Tables Vol C Tables 4.2.6.8 and 6.1.1.4'
H H 0.0000 0.0000 'International Tables Vol C Tables 4.2.6.8 and 6.1.1.4'
N N 0.0061 0.0033 'International Tables Vol C Tables 4.2.6.8 and 6.1.1.4'
O O 0.0106 0.0060 'International Tables Vol C Tables 4.2.6.8 and 6.1.1.4'
P P 0.1023 0.0942 'International Tables Vol C Tables 4.2.6.8 and 6.1.1.4'
Fe Fe 0.3463 0.8444 'International Tables Vol C Tables 4.2.6.8 and 6.1.1.4'

loop_
_geom_angle_atom_site_label_1
_geom_angle_atom_site_label_2
_geom_angle_atom_site_label_3
_geom_angle
C12 Fe1 C11 90.2(4)
C12 Fe1 C13 95.6(4)
C11 Fe1 C13 94.4(4)
C12 Fe1 C1 93.4(4)
C11 Fe1 C1 165.6(4)
C13 Fe1 C1 99.2(4)
C12 Fe1 P1 164.4(3)
C11 Fe1 P1 93.2(3)
C13 Fe1 P1 99.3(3)
C1 Fe1 P1 79.8(3)
C12 Fe1 Fe2 89.1(3)
C11 Fe1 Fe2 104.6(3)
C13 Fe1 Fe2 160.4(3)
C1 Fe1 Fe2 61.5(2)
P1 Fe1 Fe2 75.23(8)
C22 Fe2 C23 96.3(4)
C22 Fe2 C21 86.0(4)
C23 Fe2 C21 97.9(5)
C22 Fe2 C2 102.0(4)
C23 Fe2 C2 154.8(4)
C21 Fe2 C2 100.5(4)
C22 Fe2 C3 141.9(4)
C23 Fe2 C3 119.7(4)
C21 Fe2 C3 99.9(4)
C2 Fe2 C3 40.0(3)
C22 Fe2 C1 83.3(4)
C23 Fe2 C1 132.3(4)
C21 Fe2 C1 129.5(4)
C2 Fe2 C1 35.7(3)
C3 Fe2 C1 63.8(3)
C22 Fe2 Fe1 93.4(3)
C23 Fe2 Fe1 86.4(3)
C21 Fe2 Fe1 175.7(3)
C2 Fe2 Fe1 75.4(3)
C3 Fe2 Fe1 77.9(2)
C1 Fe2 Fe1 46.2(2)
C32 Fe3 C31 100.5(4)
C32 Fe3 C33 87.8(4)
C31 Fe3 C33 97.3(4)
C32 Fe3 C4 92.4(4)
C31 Fe3 C4 113.6(4)
C33 Fe3 C4 148.5(4)
C32 Fe3 P2 162.5(3)
C31 Fe3 P2 96.9(3)
C33 Fe3 P2 90.3(3)
C4 Fe3 P2 80.3(3)
C32 Fe3 Fe4 108.4(3)
C31 Fe3 Fe4 145.9(3)
C33 Fe3 Fe4 101.5(3)
C4 Fe3 Fe4 48.9(3)
P2 Fe3 Fe4 55.04(8)
C43 Fe4 C41 96.4(4)
C43 Fe4 C42 105.4(4)
C41 Fe4 C42 89.7(4)
C43 Fe4 C4 112.6(4)
C41 Fe4 C4 89.8(4)
C42 Fe4 C4 141.8(4)
C43 Fe4 P2 93.9(3)
C41 Fe4 P2 168.0(3)
C42 Fe4 P2 93.5(3)
C4 Fe4 P2 80.5(3)
C43 Fe4 Fe3 143.2(3)
C41 Fe4 Fe3 113.2(3)
C42 Fe4 Fe3 96.6(3)
C4 Fe4 Fe3 49.4(3)
P2 Fe4 Fe3 54.99(8)
C3 P1 C51 112.5(4)
C3 P1 C61 107.7(4)
C51 P1 C61 105.1(5)
C3 P1 Fe1 98.9(3)
C51 P1 Fe1 122.8(3)
C61 P1 Fe1 109.2(3)
C81 P2 C71 100.5(4)
C81 P2 Fe3 121.5(3)
C71 P2 Fe3 121.8(3)
C81 P2 Fe4 121.0(3)
C71 P2 Fe4 122.1(3)
Fe3 P2 Fe4 69.97(9)
C1 N1 C91 125.0(8)
C1 N1 C01 122.4(8)
C91 N1 C01 112.5(7)
N1 C1 C2 118.2(8)
N1 C1 Fe1 127.4(7)
C2 C1 Fe1 114.0(6)
N1 C1 Fe2 136.6(6)
C2 C1 Fe2 55.8(4)
Fe1 C1 Fe2 72.3(3)
C02 C01 N1 113.8(8)
C1 C2 C3 117.6(8)
C1 C2 Fe2 88.6(5)
C3 C2 Fe2 76.6(5)
C4 C3 C2 121.4(8)
C4 C3 P1 126.9(7)
C2 C3 P1 108.1(6)
C4 C3 Fe2 121.3(7)
C2 C3 Fe2 63.4(4)
P1 C3 Fe2 96.2(4)
C3 C4 Fe4 134.8(7)
C3 C4 Fe3 141.3(7)
Fe4 C4 Fe3 81.8(4)
O11 C11 Fe1 178.5(8)
O12 C12 Fe1 175.8(9)
O13 C13 Fe1 175.5(9)
O21 C21 Fe2 168.4(9)
O22 C22 Fe2 174.3(9)
O23 C23 Fe2 175.9(9)
O31 C31 Fe3 173.3(8)
O32 C32 Fe3 171.7(9)
O33 C33 Fe3 176.7(9)
O41 C41 Fe4 176.6(9)
O42 C42 Fe4 174.4(9)
O43 C43 Fe4 175.0(9)
C56 C51 C52 117.6(9)
C56 C51 P1 121.7(8)
C52 C51 P1 120.6(7)
C53 C52 C51 119.9(9)
C54 C53 C52 121.3(10)
C55 C54 C53 121.1(10)
C54 C55 C56 118.5(10)
C51 C56 C55 121.6(10)
C62 C61 C66 119.8(10)
C62 C61 P1 118.2(8)
C66 C61 P1 121.3(8)
C61 C62 C63 119.6(11)
C64 C63 C62 120.9(12)
C63 C64 C65 119.0(12)
C66 C65 C64 121.4(11)
C65 C66 C61 119.3(10)
C72 C71 C76 117.7(9)
C72 C71 P2 123.7(8)
C76 C71 P2 118.4(8)
C71 C72 C73 121.1(10)
C74 C73 C72 120.6(10)
C75 C74 C73 118.8(10)
C74 C75 C76 120.5(10)
C75 C76 C71 121.2(10)
C82 C81 C86 115.9(9)
C82 C81 P2 122.2(7)
C86 C81 P2 121.7(7)
C81 C82 C83 123.8(9)
C84 C83 C82 117.9(10)
C83 C84 C85 121.8(10)
C84 C85 C86 119.7(9)
C85 C86 C81 120.9(9)
N1 C91 C92 111.4(9)
C11A Fe1A C12A 87.9(6)
C11A Fe1A C13A 94.2(6)
C12A Fe1A C13A 96.8(6)
C11A Fe1A C1A 166.6(5)
C12A Fe1A C1A 95.1(5)
C13A Fe1A C1A 98.4(6)
C11A Fe1A P1A 92.5(4)
C12A Fe1A P1A 165.7(4)
C13A Fe1A P1A 97.5(4)
C1A Fe1A P1A 81.3(4)
C11A Fe1A Fe2A 106.4(4)
C12A Fe1A Fe2A 92.1(4)
C13A Fe1A Fe2A 157.9(4)
C1A Fe1A Fe2A 60.6(4)
P1A Fe1A Fe2A 74.08(9)
C22A Fe2A C21A 86.2(6)
C22A Fe2A C23A 97.7(7)
C21A Fe2A C23A 97.5(6)
C22A Fe2A C2A 103.1(6)
C21A Fe2A C2A 100.8(5)
C23A Fe2A C2A 153.1(5)
C22A Fe2A C3A 144.3(6)
C21A Fe2A C3A 101.5(5)
C23A Fe2A C3A 115.5(5)
C2A Fe2A C3A 41.4(4)
C22A Fe2A C1A 81.9(6)
C21A Fe2A C1A 127.4(5)
C23A Fe2A C1A 134.8(6)
C2A Fe2A C1A 35.3(4)
C3A Fe2A C1A 65.6(4)
C22A Fe2A Fe1A 90.1(4)
C21A Fe2A Fe1A 172.3(4)
C23A Fe2A Fe1A 89.6(5)
C2A Fe2A Fe1A 73.5(3)
C3A Fe2A Fe1A 77.8(3)
C1A Fe2A Fe1A 45.3(3)
C32A Fe3A C31A 95.8(6)
C32A Fe3A C33A 105.8(6)
C31A Fe3A C33A 89.5(5)
C32A Fe3A C4A 110.7(5)
C31A Fe3A C4A 90.2(4)
C33A Fe3A C4A 143.4(5)
C32A Fe3A P2A 98.2(4)
C31A Fe3A P2A 165.2(4)
C33A Fe3A P2A 91.2(3)
C4A Fe3A P2A 80.5(3)
C32A Fe3A Fe4A 144.8(4)
C31A Fe3A Fe4A 110.3(4)
C33A Fe3A Fe4A 97.9(4)
C4A Fe3A Fe4A 48.5(3)
P2A Fe3A Fe4A 55.01(9)
C43A Fe4A C42A 99.2(5)
C43A Fe4A C41A 100.1(6)
C42A Fe4A C41A 87.1(5)
C43A Fe4A C4A 111.5(5)
C42A Fe4A C4A 93.6(4)
C41A Fe4A C4A 147.8(5)
C43A Fe4A P2A 98.1(4)
C42A Fe4A P2A 162.6(4)
C41A Fe4A P2A 88.2(4)
C4A Fe4A P2A 81.6(3)
C43A Fe4A Fe3A 146.1(4)
C42A Fe4A Fe3A 108.9(4)
C41A Fe4A Fe3A 99.8(4)
C4A Fe4A Fe3A 49.7(3)
P2A Fe4A Fe3A 55.48(9)
C3A P1A C61A 114.3(4)
C3A P1A C51A 108.4(5)
C61A P1A C51A 103.7(5)
C3A P1A Fe1A 98.8(3)
C61A P1A Fe1A 119.9(3)
C51A P1A Fe1A 111.6(3)
C71A P2A C81A 100.4(5)
C71A P2A Fe4A 122.9(5)
C81A P2A Fe4A 118.9(3)
C71A P2A Fe3A 123.1(4)
C81A P2A Fe3A 122.0(4)
Fe4A P2A Fe3A 69.51(10)
C1A N1A C91A 121.3(11)
C1A N1A C01A 123.5(11)
C91A N1A C01A 115.2(11)
N1A C1A C2A 116.8(11)
N1A C1A Fe1A 128.3(10)
C2A C1A Fe1A 114.9(8)
N1A C1A Fe2A 137.3(10)
C2A C1A Fe2A 56.9(7)
Fe1A C1A Fe2A 74.2(4)
C1A C2A C3A 119.5(10)
C1A C2A Fe2A 87.8(8)
C3A C2A Fe2A 73.6(6)
C4A C3A C2A 121.7(9)
C4A C3A P1A 128.0(8)
C2A C3A P1A 106.3(7)
C4A C3A Fe2A 119.1(7)
C2A C3A Fe2A 65.0(6)
P1A C3A Fe2A 97.4(5)
C3A C4A Fe4A 140.7(8)
C3A C4A Fe3A 135.2(7)
Fe4A C4A Fe3A 81.8(4)
O11A C11A Fe1A 176.2(11)
O12A C12A Fe1A 175.7(12)
O13A C13A Fe1A 176.8(12)
O21A C21A Fe2A 169.7(12)
O22A C22A Fe2A 175.5(13)
O23A C23A Fe2A 175.2(12)
O31A C31A Fe3A 176.6(12)
O32A C32A Fe3A 175.9(11)
O33A C33A Fe3A 175.4(11)
O41A C41A Fe4A 176.8(14)
O42A C42A Fe4A 173.2(10)
O43A C43A Fe4A 176.9(10)
C56A C51A C52A 118.4(11)
C56A C51A P1A 121.9(9)
C52A C51A P1A 119.5(9)
C53A C52A C51A 119.3(12)
C54A C53A C52A 122.3(12)
C53A C54A C55A 119.8(12)
C54A C55A C56A 118.3(12)
C51A C56A C55A 121.7(11)
C66A C61A C62A 116.4(10)
C66A C61A P1A 121.5(8)
C62A C61A P1A 122.1(8)
C63A C62A C61A 120.5(10)
C64A C63A C62A 121.3(11)
C63A C64A C65A 119.0(11)
C64A C65A C66A 120.8(11)
C65A C66A C61A 121.8(11)
C76A C71A C72A 117.9(12)
C76A C71A P2A 123.3(11)
C72A C71A P2A 118.7(10)
C73A C72A C71A 121.3(13)
C74A C73A C72A 119.7(16)
C73A C74A C75A 122.5(16)
C74A C75A C76A 118.2(15)
C71A C76A C75A 120.2(15)
C86A C81A C82A 118.3(10)
C86A C81A P2A 123.1(8)
C82A C81A P2A 118.4(9)
C81A C82A C83A 119.7(11)
C84A C83A C82A 120.6(12)
C85A C84A C83A 120.5(12)
C84A C85A C86A 117.7(11)
C81A C86A C85A 123.1(11)
N1A C91A C92A 113.6(17)
C02A C01A N1A 114.6(16)

loop_
_geom_bond_atom_site_label_1
_geom_bond_atom_site_label_2
_geom_bond_distance
Fe1 C12 1.786(13)
Fe1 C11 1.791(12)
Fe1 C13 1.812(12)
Fe1 C1 2.020(9)
Fe1 P1 2.233(3)
Fe1 Fe2 2.6645(19)
Fe2 C22 1.791(12)
Fe2 C23 1.794(13)
Fe2 C21 1.793(12)
Fe2 C2 2.033(9)
Fe2 C3 2.212(9)
Fe2 C1 2.458(9)
Fe3 C32 1.778(13)
Fe3 C31 1.782(12)
Fe3 C33 1.823(11)
Fe3 C4 1.947(10)
Fe3 P2 2.214(3)
Fe3 Fe4 2.5399(18)
Fe4 C43 1.771(12)
Fe4 C41 1.792(12)
Fe4 C42 1.829(12)
Fe4 C4 1.933(9)
Fe4 P2 2.216(3)
P1 C3 1.813(9)
P1 C51 1.826(10)
P1 C61 1.831(10)
P2 C81 1.798(9)
P2 C71 1.809(9)
O11 C11 1.153(11)
O12 C12 1.143(12)
O13 C13 1.136(11)
O21 C21 1.132(11)
O22 C22 1.136(11)
O23 C23 1.154(11)
O31 C31 1.142(11)
O32 C32 1.180(12)
O33 C33 1.134(10)
O41 C41 1.155(11)
O42 C42 1.137(11)
O43 C43 1.141(11)
N1 C1 1.333(11)
N1 C91 1.449(11)
N1 C01 1.498(11)
C1 C2 1.434(12)
C01 C02 1.485(13)
C2 C3 1.461(12)
C3 C4 1.396(12)
C51 C56 1.398(13)
C51 C52 1.400(13)
C52 C53 1.377(13)
C53 C54 1.361(14)
C54 C55 1.361(13)
C55 C56 1.398(13)
C61 C62 1.395(14)
C61 C66 1.404(13)
C62 C63 1.388(15)
C63 C64 1.371(17)
C64 C65 1.406(17)
C65 C66 1.361(14)
C71 C72 1.362(13)
C71 C76 1.388(13)
C72 C73 1.396(13)
C73 C74 1.371(14)
C74 C75 1.364(14)
C75 C76 1.389(13)
C81 C82 1.379(13)
C81 C86 1.409(12)
C82 C83 1.389(13)
C83 C84 1.354(13)
C84 C85 1.369(14)
C85 C86 1.391(12)
C91 C92 1.519(14)
Fe1A C11A 1.766(14)
Fe1A C12A 1.785(14)
Fe1A C13A 1.794(15)
Fe1A C1A 1.984(12)
Fe1A P1A 2.227(3)
Fe1A Fe2A 2.686(2)
Fe2A C22A 1.762(15)
Fe2A C21A 1.769(14)
Fe2A C23A 1.790(17)
Fe2A C2A 2.039(12)
Fe2A C3A 2.159(10)
Fe2A C1A 2.432(13)
Fe3A C32A 1.763(14)
Fe3A C31A 1.768(15)
Fe3A C33A 1.802(13)
Fe3A C4A 1.950(10)
Fe3A P2A 2.227(3)
Fe3A Fe4A 2.532(2)
Fe4A C43A 1.759(14)
Fe4A C42A 1.783(14)
Fe4A C41A 1.786(14)
Fe4A C4A 1.916(10)
Fe4A P2A 2.214(3)
P1A C3A 1.797(11)
P1A C61A 1.804(10)
P1A C51A 1.824(11)
P2A C71A 1.803(12)
P2A C81A 1.841(11)
O11A C11A 1.150(13)
O12A C12A 1.143(13)
O13A C13A 1.134(14)
O21A C21A 1.167(13)
O22A C22A 1.159(15)
O23A C23A 1.136(15)
O31A C31A 1.169(13)
O32A C32A 1.167(13)
O33A C33A 1.154(12)
O41A C41A 1.122(13)
O42A C42A 1.141(12)
O43A C43A 1.150(13)
N1A C1A 1.352(13)
N1A C91A 1.461(17)
N1A C01A 1.530(17)
C1A C2A 1.405(15)
C2A C3A 1.487(14)
C3A C4A 1.410(13)
C51A C56A 1.370(14)
C51A C52A 1.400(14)
C52A C53A 1.396(16)
C53A C54A 1.341(17)
C54A C55A 1.397(16)
C55A C56A 1.415(15)
C61A C66A 1.384(14)
C61A C62A 1.407(14)
C62A C63A 1.384(14)
C63A C64A 1.357(15)
C64A C65A 1.362(16)
C65A C66A 1.379(15)
C71A C76A 1.385(17)
C71A C72A 1.415(16)
C72A C73A 1.380(17)
C73A C74A 1.34(2)
C74A C75A 1.38(2)
C75A C76A 1.427(18)
C81A C86A 1.368(14)
C81A C82A 1.385(14)
C82A C83A 1.385(15)
C83A C84A 1.374(16)
C84A C85A 1.377(16)
C85A C86A 1.385(15)
C91A C92A 1.53(3)
C01A C02A 1.40(2)
